data_7130152
loop_
_publ_author_name
'Farinone, Marco'
'Kijewska, Monika'
'Cybi\'nska, Joanna'
'Siczek, Milosz'
'Pawlicki, Mi\/losz'

_publ_section_title
;
 B,N-doped PAHs from Tridentate &#x2018;Defects&#x2019; - a Bottom-up
 Convergent Approach for \p-Extended Systems
;
_journal_name_full 'Chemical Communications'
_journal_paper_doi 10.1039/D2CC01801B
_journal_year 2022
_chemical_formula_moiety 'C31 H23 Br N2'
_chemical_formula_sum 'C31 H23 Br N2'
_chemical_formula_weight 503.42
_space_group_crystal_system orthorhombic
_space_group_IT_number 56
_space_group_name_Hall '-P 2ab 2ac'
_space_group_name_H-M_alt 'P c c n'
_atom_sites_solution_hydrogens geom
_audit_creation_method SHELXL-2018/1
_audit_update_record
;
2022-02-19 deposited with the CCDC.	2022-05-25 downloaded from the CCDC.
;
_cell_angle_alpha 90
_cell_angle_beta 90
_cell_angle_gamma 90
_cell_formula_units_Z 8
_cell_length_a 33.181(7)
_cell_length_b 22.852(5)
_cell_length_c 5.966(3)
_cell_measurement_reflns_used 8130
_cell_measurement_temperature 100(2)
_cell_measurement_theta_max 72.88
_cell_measurement_theta_min 2.36
_cell_volume 4524(3)
_computing_cell_refinement 'CrysAlisPro 1.171.41.80a (Rigaku OD, 2020)'
_computing_data_collection 'CrysAlisPro 1.171.41.80a (Rigaku OD, 2020)'
_computing_data_reduction 'CrysAlisPro 1.171.41.80a (Rigaku OD, 2020)'
_computing_molecular_graphics Diamond
_computing_publication_material 'SHELXL-2018/1 (Sheldrick, 2018)'
_computing_structure_refinement 'SHELXL-2018/1 (Sheldrick, 2018)'
_computing_structure_solution 'SHELXT (Sheldrick, 2015)'
_diffrn_ambient_environment N~2~
_diffrn_ambient_temperature 100(2)
_diffrn_detector 'Hybrid Pixel Array Detector'
_diffrn_detector_area_resol_mean 10.0000
_diffrn_detector_type 'HyPix-Arc 150'
_diffrn_measured_fraction_theta_full 0.999
_diffrn_measured_fraction_theta_max 0.954
_diffrn_measurement_device 'four-circle diffractometer'
_diffrn_measurement_device_type 'XtaLAB Synergy DW system with HyPix-Arc 150 detector'
_diffrn_measurement_method /w
_diffrn_radiation_monochromator mirror
_diffrn_radiation_probe x-ray
_diffrn_radiation_type 'Cu K\a'
_diffrn_radiation_wavelength 1.54184
_diffrn_reflns_av_R_equivalents 0.0470
_diffrn_reflns_av_unetI/netI 0.0359
_diffrn_reflns_Laue_measured_fraction_full 0.999
_diffrn_reflns_Laue_measured_fraction_max 0.954
_diffrn_reflns_limit_h_max 41
_diffrn_reflns_limit_h_min -38
_diffrn_reflns_limit_k_max 27
_diffrn_reflns_limit_k_min -28
_diffrn_reflns_limit_l_max 5
_diffrn_reflns_limit_l_min -7
_diffrn_reflns_number 22372
_diffrn_reflns_point_group_measured_fraction_full 0.999
_diffrn_reflns_point_group_measured_fraction_max 0.954
_diffrn_reflns_theta_full 67.684
_diffrn_reflns_theta_max 75.441
_diffrn_reflns_theta_min 2.348
_diffrn_source 'Rotating-anode X-ray tube'
_diffrn_source_type 'Rigaku (Cu) X-ray Source'
_exptl_absorpt_coefficient_mu 2.643
_exptl_absorpt_correction_T_max 1.000
_exptl_absorpt_correction_T_min 0.596
_exptl_absorpt_correction_type gaussian
_exptl_absorpt_process_details
;
CrysAlisPro 1.171.41.80a (Rigaku Oxford Diffraction, 2020)
Numerical absorption correction based on gaussian integration over
a multifaceted crystal model
Empirical absorption correction using spherical harmonics,
implemented in SCALE3 ABSPACK scaling algorithm.
;
_exptl_crystal_colour colourless
_exptl_crystal_density_diffrn 1.478
_exptl_crystal_description needle
_exptl_crystal_F_000 2064
_exptl_crystal_size_max 0.490
_exptl_crystal_size_mid 0.020
_exptl_crystal_size_min 0.020
_refine_diff_density_max 1.176
_refine_diff_density_min -0.601
_refine_diff_density_rms 0.080
_refine_ls_extinction_method none
_refine_ls_goodness_of_fit_ref 1.074
_refine_ls_hydrogen_treatment constr
_refine_ls_matrix_type full
_refine_ls_number_parameters 307
_refine_ls_number_reflns 4486
_refine_ls_number_restraints 0
_refine_ls_restrained_S_all 1.074
_refine_ls_R_factor_all 0.0577
_refine_ls_R_factor_gt 0.0466
_refine_ls_shift/su_max 0.001
_refine_ls_shift/su_mean 0.000
_refine_ls_structure_factor_coef Fsqd
_refine_ls_weighting_details 'w=1/[\s^2^(Fo^2^)+(0.0578P)^2^+7.9780P] where P=(Fo^2^+2Fc^2^)/3'
_refine_ls_weighting_scheme calc
_refine_ls_wR_factor_gt 0.1168
_refine_ls_wR_factor_ref 0.1232
_reflns_Friedel_coverage 0.000
_reflns_number_gt 3791
_reflns_number_total 4486
_reflns_threshold_expression 'I > 2\s(I)'
_cod_data_source_file d2cc01801b2.cif
_cod_data_source_block mf020na
_cod_database_code 7130152
_shelx_shelxl_version_number 2018/1
_shelx_space_group_comment
;
The symmetry employed for this shelxl refinement is uniquely defined
by the following loop, which should always be used as a source of
symmetry information in preference to the above space-group names.
They are only intended as comments.
;
_oxdiff_exptl_absorpt_empirical_full_min 0.814
_oxdiff_exptl_absorpt_empirical_full_max 1.291
_oxdiff_exptl_absorpt_empirical_details
;
Empirical correction (ABSPACK) includes:
- Absorption correction using spherical harmonics
- Frame scaling
;

loop_
_space_group_symop_operation_xyz
'x, y, z'
'-x+1/2, -y+1/2, z'
'x+1/2, -y, -z+1/2'
'-x, y+1/2, -z+1/2'
'-x, -y, -z'
'x-1/2, y-1/2, -z'
'-x-1/2, y, z-1/2'
'x, -y-1/2, z-1/2'

loop_
_atom_site_label
_atom_site_type_symbol
_atom_site_fract_x
_atom_site_fract_y
_atom_site_fract_z
_atom_site_U_iso_or_equiv
_atom_site_adp_type
_atom_site_occupancy
_atom_site_site_symmetry_order
_atom_site_calc_flag
_atom_site_refinement_flags_posn
_atom_site_refinement_flags_adp
_atom_site_refinement_flags_occupancy
_atom_site_disorder_assembly
_atom_site_disorder_group
Br1 Br 0.20850(2) 0.31216(2) 0.35428(6) 0.02352(13) Uani 1 1 d . . . . .
C1 C 0.18793(9) 0.34608(13) 0.6379(5) 0.0188(6) Uani 1 1 d . . . . .
H1 H 0.203555 0.328576 0.764560 0.023 Uiso 1 1 calc R U . . .
C2 C 0.19419(8) 0.41183(13) 0.6430(5) 0.0187(6) Uani 1 1 d . . . . .
C3 C 0.20914(8) 0.43697(14) 0.8367(5) 0.0206(6) Uani 1 1 d . . . . .
H3 H 0.220536 0.413037 0.950445 0.025 Uiso 1 1 calc R U . . .
C4 C 0.20745(9) 0.49767(14) 0.8651(5) 0.0225(7) Uani 1 1 d . . . . .
H4 H 0.219467 0.515067 0.993372 0.027 Uiso 1 1 calc R U . . .
C5 C 0.18835(8) 0.53273(13) 0.7074(5) 0.0207(6) Uani 1 1 d . . . . .
H5 H 0.185390 0.573527 0.733211 0.025 Uiso 1 1 calc R U . . .
C6 C 0.17358(8) 0.50767(13) 0.5111(5) 0.0188(6) Uani 1 1 d . . . . .
N7 N 0.14958(7) 0.54022(11) 0.3556(4) 0.0205(5) Uani 1 1 d . . . . .
C71 C 0.16340(9) 0.59562(13) 0.2780(5) 0.0201(6) Uani 1 1 d . . . . .
C72 C 0.20477(9) 0.60762(14) 0.2739(6) 0.0222(6) Uani 1 1 d . . . . .
H72 H 0.223297 0.578918 0.325368 0.027 Uiso 1 1 calc R U . . .
C73 C 0.21908(10) 0.66094(15) 0.1956(6) 0.0261(7) Uani 1 1 d . . . . .
H73 H 0.247258 0.668326 0.193490 0.031 Uiso 1 1 calc R U . . .
C74 C 0.19244(11) 0.70359(15) 0.1201(6) 0.0289(8) Uani 1 1 d . . . . .
H74 H 0.202198 0.739981 0.065489 0.035 Uiso 1 1 calc R U . . .
C75 C 0.15123(11) 0.69211(14) 0.1259(6) 0.0283(7) Uani 1 1 d . . . . .
H75 H 0.132789 0.721073 0.075630 0.034 Uiso 1 1 calc R U . . .
C76 C 0.13676(9) 0.63900(14) 0.2040(5) 0.0229(7) Uani 1 1 d . . . . .
H76 H 0.108548 0.631990 0.207455 0.027 Uiso 1 1 calc R U . . .
C8 C 0.11340(8) 0.51359(12) 0.2750(5) 0.0180(6) Uani 1 1 d . . . . .
C9 C 0.09830(9) 0.52406(14) 0.0608(6) 0.0222(6) Uani 1 1 d . . . . .
H9 H 0.111631 0.550431 -0.037397 0.027 Uiso 1 1 calc R U . . .
C10 C 0.06348(9) 0.49539(14) -0.0070(6) 0.0233(7) Uani 1 1 d . . . . .
H10 H 0.051815 0.505594 -0.147044 0.028 Uiso 1 1 calc R U . . .
C11 C 0.04516(9) 0.45273(13) 0.1205(5) 0.0220(6) Uani 1 1 d . . . . .
H11 H 0.022062 0.432607 0.066534 0.026 Uiso 1 1 calc R U . . .
C12 C 0.06134(8) 0.43969(13) 0.3317(5) 0.0196(6) Uani 1 1 d . . . . .
N13 N 0.04695(7) 0.39181(11) 0.4627(5) 0.0220(6) Uani 1 1 d . . . . .
C131 C 0.00752(9) 0.36915(13) 0.4190(5) 0.0193(6) Uani 1 1 d . . . . .
C132 C 0.00327(10) 0.31102(13) 0.3499(5) 0.0225(7) Uani 1 1 d . . . . .
H132 H 0.026223 0.286481 0.334993 0.027 Uiso 1 1 calc R U . . .
C133 C -0.03522(10) 0.28958(15) 0.3033(6) 0.0268(7) Uani 1 1 d . . . . .
H133 H -0.038543 0.249811 0.260769 0.032 Uiso 1 1 calc R U . . .
C134 C -0.06871(9) 0.32584(15) 0.3185(6) 0.0255(7) Uani 1 1 d . . . . .
H134 H -0.094642 0.311559 0.279086 0.031 Uiso 1 1 calc R U . . .
C135 C -0.06402(9) 0.38294(15) 0.3916(5) 0.0244(7) Uani 1 1 d . . . . .
H135 H -0.086951 0.407570 0.405359 0.029 Uiso 1 1 calc R U . . .
C136 C -0.02597(9) 0.40459(13) 0.4450(6) 0.0226(6) Uani 1 1 d . . . . .
H136 H -0.023034 0.443465 0.498968 0.027 Uiso 1 1 calc R U . . .
C14 C 0.07428(8) 0.35802(12) 0.5915(5) 0.0188(6) Uani 1 1 d . . . . .
C15 C 0.06216(9) 0.33156(13) 0.7905(5) 0.0211(6) Uani 1 1 d . . . . .
H15 H 0.034552 0.331896 0.832688 0.025 Uiso 1 1 calc R U . . .
C16 C 0.09048(9) 0.30468(13) 0.9271(6) 0.0213(6) Uani 1 1 d . . . . .
H16 H 0.081953 0.284502 1.057983 0.026 Uiso 1 1 calc R U . . .
C17 C 0.13138(9) 0.30702(13) 0.8738(5) 0.0208(6) Uani 1 1 d . . . . .
H17 H 0.150794 0.291198 0.973972 0.025 Uiso 1 1 calc R U . . .
C18 C 0.14356(9) 0.33245(13) 0.6750(5) 0.0187(6) Uani 1 1 d . . . . .
C19 C 0.11467(9) 0.35433(12) 0.5273(5) 0.0193(6) Uani 1 1 d . . . . .
H19 H 0.122526 0.366827 0.381899 0.023 Uiso 1 1 calc R U . . .
C20 C 0.17929(8) 0.44801(13) 0.4742(5) 0.0186(6) Uani 1 1 d . . . . .
H20 H 0.172920 0.431773 0.332004 0.022 Uiso 1 1 calc R U . . .
C21 C 0.09330(9) 0.47327(13) 0.4127(5) 0.0194(6) Uani 1 1 d . . . . .
H21 H 0.101610 0.468741 0.564075 0.023 Uiso 1 1 calc R U . . .

loop_
_atom_site_aniso_label
_atom_site_aniso_U_11
_atom_site_aniso_U_22
_atom_site_aniso_U_33
_atom_site_aniso_U_23
_atom_site_aniso_U_13
_atom_site_aniso_U_12
Br1 0.01743(18) 0.01998(19) 0.0331(2) -0.00338(13) 0.00250(13) 0.00046(12)
C1 0.0170(14) 0.0155(14) 0.0239(15) -0.0025(12) 0.0005(12) 0.0029(11)
C2 0.0119(12) 0.0178(14) 0.0265(16) 0.0011(12) 0.0025(12) 0.0003(11)
C3 0.0157(13) 0.0208(15) 0.0252(16) 0.0037(13) 0.0001(12) 0.0018(11)
C4 0.0186(14) 0.0231(15) 0.0259(16) -0.0022(13) -0.0001(13) -0.0036(12)
C5 0.0159(14) 0.0161(14) 0.0301(16) -0.0023(13) 0.0023(13) -0.0015(11)
C6 0.0131(13) 0.0176(14) 0.0258(15) 0.0041(12) 0.0016(12) -0.0016(11)
N7 0.0162(12) 0.0150(12) 0.0302(14) 0.0048(11) -0.0022(11) -0.0012(10)
C71 0.0231(15) 0.0145(14) 0.0228(15) 0.0010(12) 0.0020(13) -0.0022(12)
C72 0.0215(15) 0.0175(14) 0.0275(16) 0.0001(13) 0.0025(13) -0.0014(12)
C73 0.0255(16) 0.0275(17) 0.0253(16) -0.0014(14) 0.0016(14) -0.0123(13)
C74 0.041(2) 0.0188(15) 0.0271(17) 0.0028(14) -0.0001(15) -0.0096(14)
C75 0.0362(19) 0.0177(15) 0.0311(18) 0.0014(13) -0.0025(15) 0.0012(13)
C76 0.0198(14) 0.0212(15) 0.0277(16) 0.0020(13) 0.0005(13) 0.0001(12)
C8 0.0132(13) 0.0139(13) 0.0269(15) 0.0013(12) 0.0002(12) 0.0019(11)
C9 0.0180(14) 0.0208(15) 0.0278(16) 0.0040(13) 0.0015(13) -0.0007(12)
C10 0.0182(14) 0.0261(16) 0.0256(15) 0.0021(13) -0.0030(13) 0.0039(12)
C11 0.0153(13) 0.0197(14) 0.0310(17) -0.0026(13) -0.0003(13) -0.0013(11)
C12 0.0127(13) 0.0173(14) 0.0290(16) 0.0045(13) 0.0020(12) 0.0026(11)
N13 0.0134(12) 0.0187(12) 0.0340(15) 0.0079(11) -0.0027(11) -0.0024(10)
C131 0.0137(13) 0.0188(14) 0.0254(15) 0.0039(12) -0.0004(12) -0.0025(11)
C132 0.0223(15) 0.0187(15) 0.0265(16) -0.0003(13) 0.0027(13) 0.0011(12)
C133 0.0274(16) 0.0221(16) 0.0310(17) -0.0015(14) -0.0006(14) -0.0075(13)
C134 0.0165(14) 0.0307(17) 0.0292(17) 0.0022(14) -0.0020(13) -0.0079(13)
C135 0.0145(14) 0.0285(17) 0.0303(17) 0.0034(14) 0.0012(13) 0.0013(12)
C136 0.0181(14) 0.0174(14) 0.0323(17) 0.0012(13) 0.0009(13) 0.0008(12)
C14 0.0155(13) 0.0132(13) 0.0276(15) 0.0001(12) -0.0017(12) 0.0002(11)
C15 0.0161(14) 0.0176(14) 0.0295(16) -0.0006(13) 0.0019(13) -0.0005(11)
C16 0.0232(15) 0.0155(14) 0.0251(16) 0.0022(12) -0.0010(13) -0.0026(12)
C17 0.0217(15) 0.0146(14) 0.0260(16) 0.0006(12) -0.0046(13) 0.0001(11)
C18 0.0150(13) 0.0139(13) 0.0272(16) -0.0027(12) -0.0015(12) -0.0007(11)
C19 0.0195(14) 0.0129(13) 0.0256(15) -0.0005(12) 0.0015(12) -0.0007(11)
C20 0.0127(13) 0.0200(14) 0.0230(15) -0.0011(12) 0.0010(12) -0.0027(11)
C21 0.0151(13) 0.0185(14) 0.0245(15) 0.0002(12) -0.0015(12) 0.0031(11)

loop_
_atom_type_symbol
_atom_type_description
_atom_type_scat_dispersion_real
_atom_type_scat_dispersion_imag
_atom_type_scat_source
C C 0.0181 0.0091 'International Tables Vol C Tables 4.2.6.8 and 6.1.1.4'
H H 0.0000 0.0000 'International Tables Vol C Tables 4.2.6.8 and 6.1.1.4'
Br Br -0.6763 1.2805 'International Tables Vol C Tables 4.2.6.8 and 6.1.1.4'
N N 0.0311 0.0180 'International Tables Vol C Tables 4.2.6.8 and 6.1.1.4'

loop_
_geom_angle_atom_site_label_1
_geom_angle_atom_site_label_2
_geom_angle_atom_site_label_3
_geom_angle
_geom_angle_site_symmetry_1
_geom_angle_site_symmetry_3
_geom_angle_publ_flag
C2 C1 C18 109.4(2) . . ?
C2 C1 Br1 110.9(2) . . ?
C18 C1 Br1 112.2(2) . . ?
C2 C1 H1 108.1 . . ?
C18 C1 H1 108.1 . . ?
Br1 C1 H1 108.1 . . ?
C3 C2 C20 119.0(3) . . ?
C3 C2 C1 118.5(3) . . ?
C20 C2 C1 121.6(3) . . ?
C2 C3 C4 119.9(3) . . ?
C2 C3 H3 120.0 . . ?
C4 C3 H3 120.0 . . ?
C5 C4 C3 120.6(3) . . ?
C5 C4 H4 119.7 . . ?
C3 C4 H4 119.7 . . ?
C4 C5 C6 119.5(3) . . ?
C4 C5 H5 120.2 . . ?
C6 C5 H5 120.2 . . ?
C5 C6 C20 119.1(3) . . ?
C5 C6 N7 121.8(3) . . ?
C20 C6 N7 118.8(3) . . ?
C71 N7 C8 122.6(2) . . ?
C71 N7 C6 119.6(2) . . ?
C8 N7 C6 117.7(2) . . ?
C76 C71 C72 118.4(3) . . ?
C76 C71 N7 121.9(3) . . ?
C72 C71 N7 119.7(3) . . ?
C73 C72 C71 120.9(3) . . ?
C73 C72 H72 119.6 . . ?
C71 C72 H72 119.6 . . ?
C72 C73 C74 120.4(3) . . ?
C72 C73 H73 119.8 . . ?
C74 C73 H73 119.8 . . ?
C73 C74 C75 118.9(3) . . ?
C73 C74 H74 120.5 . . ?
C75 C74 H74 120.5 . . ?
C76 C75 C74 120.9(3) . . ?
C76 C75 H75 119.6 . . ?
C74 C75 H75 119.6 . . ?
C75 C76 C71 120.5(3) . . ?
C75 C76 H76 119.7 . . ?
C71 C76 H76 119.7 . . ?
C9 C8 C21 118.6(3) . . ?
C9 C8 N7 122.5(3) . . ?
C21 C8 N7 118.8(3) . . ?
C10 C9 C8 119.0(3) . . ?
C10 C9 H9 120.5 . . ?
C8 C9 H9 120.5 . . ?
C11 C10 C9 122.7(3) . . ?
C11 C10 H10 118.7 . . ?
C9 C10 H10 118.7 . . ?
C10 C11 C12 118.5(3) . . ?
C10 C11 H11 120.7 . . ?
C12 C11 H11 120.7 . . ?
C21 C12 C11 119.1(3) . . ?
C21 C12 N13 119.1(3) . . ?
C11 C12 N13 121.8(3) . . ?
C14 N13 C12 120.0(2) . . ?
C14 N13 C131 119.1(2) . . ?
C12 N13 C131 118.9(2) . . ?
C136 C131 C132 120.5(3) . . ?
C136 C131 N13 120.1(3) . . ?
C132 C131 N13 119.3(3) . . ?
C133 C132 C131 119.0(3) . . ?
C133 C132 H132 120.5 . . ?
C131 C132 H132 120.5 . . ?
C134 C133 C132 120.6(3) . . ?
C134 C133 H133 119.7 . . ?
C132 C133 H133 119.7 . . ?
C135 C134 C133 119.5(3) . . ?
C135 C134 H134 120.2 . . ?
C133 C134 H134 120.2 . . ?
C134 C135 C136 120.6(3) . . ?
C134 C135 H135 119.7 . . ?
C136 C135 H135 119.7 . . ?
C131 C136 C135 119.6(3) . . ?
C131 C136 H136 120.2 . . ?
C135 C136 H136 120.2 . . ?
C15 C14 C19 119.0(3) . . ?
C15 C14 N13 121.0(3) . . ?
C19 C14 N13 119.9(3) . . ?
C16 C15 C14 119.8(3) . . ?
C16 C15 H15 120.1 . . ?
C14 C15 H15 120.1 . . ?
C15 C16 C17 120.6(3) . . ?
C15 C16 H16 119.7 . . ?
C17 C16 H16 119.7 . . ?
C18 C17 C16 119.8(3) . . ?
C18 C17 H17 120.1 . . ?
C16 C17 H17 120.1 . . ?
C17 C18 C19 119.5(3) . . ?
C17 C18 C1 119.6(3) . . ?
C19 C18 C1 120.0(3) . . ?
C18 C19 C14 120.5(3) . . ?
C18 C19 H19 119.7 . . ?
C14 C19 H19 119.7 . . ?
C2 C20 C6 121.0(3) . . ?
C2 C20 H20 119.5 . . ?
C6 C20 H20 119.5 . . ?
C12 C21 C8 121.3(3) . . ?
C12 C21 H21 119.3 . . ?
C8 C21 H21 119.3 . . ?

loop_
_geom_bond_atom_site_label_1
_geom_bond_atom_site_label_2
_geom_bond_distance
_geom_bond_site_symmetry_2
_geom_bond_publ_flag
Br1 C1 1.982(3) . ?
C1 C2 1.517(4) . ?
C1 C18 1.521(4) . ?
C1 H1 1.0000 . ?
C2 C3 1.383(4) . ?
C2 C20 1.393(4) . ?
C3 C4 1.399(5) . ?
C3 H3 0.9500 . ?
C4 C5 1.389(4) . ?
C4 H4 0.9500 . ?
C5 C6 1.393(4) . ?
C5 H5 0.9500 . ?
C6 C20 1.394(4) . ?
C6 N7 1.431(4) . ?
N7 C71 1.424(4) . ?
N7 C8 1.429(4) . ?
C71 C76 1.399(4) . ?
C71 C72 1.400(4) . ?
C72 C73 1.389(4) . ?
C72 H72 0.9500 . ?
C73 C74 1.391(5) . ?
C73 H73 0.9500 . ?
C74 C75 1.393(5) . ?
C74 H74 0.9500 . ?
C75 C76 1.386(4) . ?
C75 H75 0.9500 . ?
C76 H76 0.9500 . ?
C8 C9 1.393(4) . ?
C8 C21 1.403(4) . ?
C9 C10 1.388(4) . ?
C9 H9 0.9500 . ?
C10 C11 1.378(4) . ?
C10 H10 0.9500 . ?
C11 C12 1.401(4) . ?
C11 H11 0.9500 . ?
C12 C21 1.395(4) . ?
C12 N13 1.427(4) . ?
N13 C14 1.418(4) . ?
N13 C131 1.431(4) . ?
C131 C136 1.384(4) . ?
C131 C132 1.398(4) . ?
C132 C133 1.396(4) . ?
C132 H132 0.9500 . ?
C133 C134 1.389(5) . ?
C133 H133 0.9500 . ?
C134 C135 1.384(5) . ?
C134 H134 0.9500 . ?
C135 C136 1.393(4) . ?
C135 H135 0.9500 . ?
C136 H136 0.9500 . ?
C14 C15 1.392(4) . ?
C14 C19 1.396(4) . ?
C15 C16 1.387(4) . ?
C15 H15 0.9500 . ?
C16 C17 1.395(4) . ?
C16 H16 0.9500 . ?
C17 C18 1.382(4) . ?
C17 H17 0.9500 . ?
C18 C19 1.395(4) . ?
C19 H19 0.9500 . ?
C20 H20 0.9500 . ?
C21 H21 0.9500 . ?

loop_
_geom_torsion_atom_site_label_1
_geom_torsion_atom_site_label_2
_geom_torsion_atom_site_label_3
_geom_torsion_atom_site_label_4
_geom_torsion
_geom_torsion_site_symmetry_1
_geom_torsion_site_symmetry_2
_geom_torsion_site_symmetry_3
_geom_torsion_site_symmetry_4
_geom_torsion_publ_flag
C18 C1 C2 C3 100.6(3) . . . . ?
Br1 C1 C2 C3 -135.2(2) . . . . ?
C18 C1 C2 C20 -68.7(4) . . . . ?
Br1 C1 C2 C20 55.6(3) . . . . ?
C20 C2 C3 C4 2.9(4) . . . . ?
C1 C2 C3 C4 -166.7(3) . . . . ?
C2 C3 C4 C5 4.5(4) . . . . ?
C3 C4 C5 C6 -5.1(4) . . . . ?
C4 C5 C6 C20 -1.8(4) . . . . ?
C4 C5 C6 N7 172.5(3) . . . . ?
C5 C6 N7 C71 50.9(4) . . . . ?
C20 C6 N7 C71 -134.8(3) . . . . ?
C5 C6 N7 C8 -132.5(3) . . . . ?
C20 C6 N7 C8 41.8(4) . . . . ?
C8 N7 C71 C76 29.7(5) . . . . ?
C6 N7 C71 C76 -153.9(3) . . . . ?
C8 N7 C71 C72 -150.1(3) . . . . ?
C6 N7 C71 C72 26.3(4) . . . . ?
C76 C71 C72 C73 -0.9(5) . . . . ?
N7 C71 C72 C73 178.9(3) . . . . ?
C71 C72 C73 C74 0.2(5) . . . . ?
C72 C73 C74 C75 0.4(5) . . . . ?
C73 C74 C75 C76 -0.4(5) . . . . ?
C74 C75 C76 C71 -0.3(5) . . . . ?
C72 C71 C76 C75 0.9(5) . . . . ?
N7 C71 C76 C75 -178.9(3) . . . . ?
C71 N7 C8 C9 28.3(4) . . . . ?
C6 N7 C8 C9 -148.1(3) . . . . ?
C71 N7 C8 C21 -154.8(3) . . . . ?
C6 N7 C8 C21 28.8(4) . . . . ?
C21 C8 C9 C10 1.5(4) . . . . ?
N7 C8 C9 C10 178.4(3) . . . . ?
C8 C9 C10 C11 -6.2(5) . . . . ?
C9 C10 C11 C12 2.9(5) . . . . ?
C10 C11 C12 C21 5.0(4) . . . . ?
C10 C11 C12 N13 -172.8(3) . . . . ?
C21 C12 N13 C14 -35.2(4) . . . . ?
C11 C12 N13 C14 142.6(3) . . . . ?
C21 C12 N13 C131 160.7(3) . . . . ?
C11 C12 N13 C131 -21.5(4) . . . . ?
C14 N13 C131 C136 134.3(3) . . . . ?
C12 N13 C131 C136 -61.5(4) . . . . ?
C14 N13 C131 C132 -45.7(4) . . . . ?
C12 N13 C131 C132 118.5(3) . . . . ?
C136 C131 C132 C133 1.3(5) . . . . ?
N13 C131 C132 C133 -178.7(3) . . . . ?
C131 C132 C133 C134 1.9(5) . . . . ?
C132 C133 C134 C135 -3.3(5) . . . . ?
C133 C134 C135 C136 1.4(5) . . . . ?
C132 C131 C136 C135 -3.1(5) . . . . ?
N13 C131 C136 C135 176.9(3) . . . . ?
C134 C135 C136 C131 1.7(5) . . . . ?
C12 N13 C14 C15 149.5(3) . . . . ?
C131 N13 C14 C15 -46.5(4) . . . . ?
C12 N13 C14 C19 -26.0(4) . . . . ?
C131 N13 C14 C19 138.0(3) . . . . ?
C19 C14 C15 C16 3.3(4) . . . . ?
N13 C14 C15 C16 -172.3(3) . . . . ?
C14 C15 C16 C17 4.0(5) . . . . ?
C15 C16 C17 C18 -4.9(5) . . . . ?
C16 C17 C18 C19 -1.4(4) . . . . ?
C16 C17 C18 C1 167.7(3) . . . . ?
C2 C1 C18 C17 -109.6(3) . . . . ?
Br1 C1 C18 C17 126.8(3) . . . . ?
C2 C1 C18 C19 59.5(4) . . . . ?
Br1 C1 C18 C19 -64.1(3) . . . . ?
C17 C18 C19 C14 8.8(4) . . . . ?
C1 C18 C19 C14 -160.3(3) . . . . ?
C15 C14 C19 C18 -9.7(4) . . . . ?
N13 C14 C19 C18 165.9(3) . . . . ?
C3 C2 C20 C6 -9.8(4) . . . . ?
C1 C2 C20 C6 159.4(3) . . . . ?
C5 C6 C20 C2 9.3(4) . . . . ?
N7 C6 C20 C2 -165.2(3) . . . . ?
C11 C12 C21 C8 -9.8(4) . . . . ?
N13 C12 C21 C8 168.1(3) . . . . ?
C9 C8 C21 C12 6.4(4) . . . . ?
N7 C8 C21 C12 -170.6(3) . . . . ?
